data_4347967
loop_
_publ_author_name
'Wang, Song'
'Yang, Shangfeng'
'Kemnitz, Erhard'
'Troyanov, Sergey I.'

_publ_section_title
;
 New Giant Fullerenes Identified as Chloro Derivatives:
 Isolated-Pentagon-Rule C108(1771)Cl12 and C106(1155)Cl24 as well as
 Nonclassical C104Cl24.
;
_journal_issue 12
_journal_name_full 'Inorganic chemistry'
_journal_page_first 5741
_journal_page_last 5743
_journal_paper_doi 10.1021/acs.inorgchem.6b00809
_journal_volume 55
_journal_year 2016
_chemical_formula_sum 'C104.46 Cl24'
_chemical_formula_weight 2105.42
_space_group_crystal_system monoclinic
_space_group_IT_number 15
_space_group_name_Hall '-C 2yc'
_space_group_name_H-M_alt 'C 1 2/c 1'
_atom_sites_solution_secondary difmap
_audit_creation_method SHELXL-2014/7
_cell_angle_alpha 90
_cell_angle_beta 113.423(12)
_cell_angle_gamma 90
_cell_formula_units_Z 4
_cell_length_a 23.306(2)
_cell_length_b 12.3220(10)
_cell_length_c 27.987(3)
_cell_measurement_reflns_used 25000
_cell_measurement_temperature 100(2)
_cell_measurement_theta_max 31
_cell_measurement_theta_min 5
_cell_volume 7374.9(14)
_computing_cell_refinement XDS
_computing_data_collection XDS
_computing_data_reduction XDS
_computing_structure_refinement 'SHELXL-2014/7 (Sheldrick, 2014)'
_computing_structure_solution SHELXS
_diffrn_ambient_temperature 100(2)
_diffrn_measured_fraction_theta_full 0.973
_diffrn_measured_fraction_theta_max 0.928
_diffrn_measurement_device_type MAR225
_diffrn_measurement_method CCD
_diffrn_radiation_type synchrotron
_diffrn_radiation_wavelength 0.88561
_diffrn_reflns_av_R_equivalents 0.1498
_diffrn_reflns_av_unetI/netI 0.0859
_diffrn_reflns_Laue_measured_fraction_full 0.973
_diffrn_reflns_Laue_measured_fraction_max 0.928
_diffrn_reflns_limit_h_max 30
_diffrn_reflns_limit_h_min -29
_diffrn_reflns_limit_k_max 15
_diffrn_reflns_limit_k_min -15
_diffrn_reflns_limit_l_max 35
_diffrn_reflns_limit_l_min -36
_diffrn_reflns_number 53978
_diffrn_reflns_point_group_measured_fraction_full 0.973
_diffrn_reflns_point_group_measured_fraction_max 0.928
_diffrn_reflns_theta_full 31.775
_diffrn_reflns_theta_max 35.635
_diffrn_reflns_theta_min 2.373
_diffrn_source 'BL 14.2 PSF, BESSY, Berlin, Germany'
_exptl_absorpt_coefficient_mu 1.751
_exptl_absorpt_correction_type none
_exptl_crystal_colour orange
_exptl_crystal_density_diffrn 1.896
_exptl_crystal_description block
_exptl_crystal_F_000 4139
_exptl_crystal_size_max 0.010
_exptl_crystal_size_mid 0.010
_exptl_crystal_size_min 0.010
_refine_diff_density_max 1.007
_refine_diff_density_min -1.407
_refine_diff_density_rms 0.122
_refine_ls_extinction_method none
_refine_ls_goodness_of_fit_ref 1.090
_refine_ls_hydrogen_treatment undef
_refine_ls_matrix_type full
_refine_ls_number_parameters 650
_refine_ls_number_reflns 8171
_refine_ls_number_restraints 18
_refine_ls_restrained_S_all 1.089
_refine_ls_R_factor_all 0.1412
_refine_ls_R_factor_gt 0.0739
_refine_ls_shift/su_max 0.001
_refine_ls_shift/su_mean 0.000
_refine_ls_structure_factor_coef Fsqd
_refine_ls_weighting_details 'w=1/[\s^2^(Fo^2^)+(0.0740P)^2^+25.0000P] where P=(Fo^2^+2Fc^2^)/3'
_refine_ls_weighting_scheme calc
_refine_ls_wR_factor_gt 0.1621
_refine_ls_wR_factor_ref 0.1813
_reflns_Friedel_coverage 0.000
_reflns_number_gt 4808
_reflns_number_total 8171
_reflns_threshold_expression 'I > 2\s(I)'
_cod_data_source_file ic6b00809_si_002.cif
_cod_data_source_block PART
_cod_original_cell_volume 7374.9(13)
_cod_original_sg_symbol_H-M 'C 2/c'
_cod_database_code 4347967
_shelx_shelxl_version_number 2014/7
_shelx_space_group_comment
;
The symmetry employed for this shelxl refinement is uniquely defined
by the following loop, which should always be used as a source of
symmetry information in preference to the above space-group names.
They are only intended as comments.
;
_shelx_estimated_absorpt_t_min 0.991
_shelx_estimated_absorpt_t_max 0.991

loop_
_space_group_symop_operation_xyz
'x, y, z'
'-x, y, -z+1/2'
'x+1/2, y+1/2, z'
'-x+1/2, y+1/2, -z+1/2'
'-x, -y, -z'
'x, -y, z-1/2'
'-x+1/2, -y+1/2, -z'
'x+1/2, -y+1/2, z-1/2'

loop_
_atom_site_label
_atom_site_type_symbol
_atom_site_fract_x
_atom_site_fract_y
_atom_site_fract_z
_atom_site_U_iso_or_equiv
_atom_site_adp_type
_atom_site_occupancy
_atom_site_site_symmetry_order
_atom_site_calc_flag
_atom_site_refinement_flags_adp
_atom_site_refinement_flags_occupancy
_atom_site_disorder_assembly
_atom_site_disorder_group
Cl1 Cl 0.36476(7) 0.69107(11) 0.30119(6) 0.0369(3) Uani 1 1 d . . . .
Cl2 Cl 0.67466(8) 0.71303(16) 0.33781(7) 0.0583(5) Uani 1 1 d . . . .
Cl3 Cl 0.79518(6) 0.20416(12) 0.40366(5) 0.0337(3) Uani 1 1 d . . . .
Cl4 Cl 0.38941(8) -0.06748(14) 0.38756(6) 0.0491(4) Uani 1 1 d . . . .
Cl5 Cl 0.2749(2) 0.4368(5) 0.3280(4) 0.040(2) Uani 0.68(3) 1 d . P A 1
Cl5A Cl 0.2823(4) 0.4548(7) 0.3081(7) 0.030(3) Uani 0.32(3) 1 d . P A 2
Cl6 Cl 0.53322(9) 0.73305(13) 0.39044(6) 0.0462(4) Uani 1 1 d . . . .
Cl7 Cl 0.75979(7) 0.48019(15) 0.43954(8) 0.0556(5) Uani 1 1 d . . . .
Cl8 Cl 0.70415(7) -0.06035(13) 0.43266(6) 0.0417(4) Uani 1 1 d . . . .
Cl9 Cl 0.57949(7) -0.01766(11) 0.48588(5) 0.0329(3) Uani 1 1 d . . . .
Cl10 Cl 0.35628(8) 0.23673(14) 0.42683(9) 0.0612(6) Uani 1 1 d . . . .
Cl11 Cl 0.62267(7) 0.52086(13) 0.49816(6) 0.0415(4) Uani 1 1 d . . . .
Cl12 Cl 0.53898(6) 0.28068(11) 0.51833(5) 0.0312(3) Uani 1 1 d . . . .
C1 C 0.5056(2) -0.0670(4) 0.27746(18) 0.0226(10) Uani 1 1 d . . . .
C2 C 0.4567(2) -0.0416(4) 0.29466(19) 0.0257(11) Uani 1 1 d . . . .
C3 C 0.3947(2) -0.0153(4) 0.2556(2) 0.0246(11) Uani 1 1 d . . . .
C4 C 0.3562(3) 0.0637(4) 0.2661(2) 0.0300(12) Uani 1 1 d . . . .
C5 C 0.3191(2) 0.1352(5) 0.2268(2) 0.0317(12) Uani 1 1 d . . . .
C6 C 0.3025(5) 0.2309(8) 0.2466(4) 0.031(2) Uani 0.617(12) 1 d . P A 1
C6A C 0.3148(7) 0.2509(12) 0.2295(6) 0.020(3) Uiso 0.383(12) 1 d . P A 2
C7 C 0.2973(4) 0.3266(8) 0.2166(4) 0.034(3) Uani 0.617(12) 1 d . P A 1
C8 C 0.3198(4) 0.4134(7) 0.2528(3) 0.029(2) Uani 0.617(12) 1 d . P A 1
C9 C 0.3493(5) 0.5001(8) 0.2394(6) 0.029(2) Uani 0.617(12) 1 d . P A .
C9A C 0.3605(9) 0.4907(16) 0.2600(7) 0.024(5) Uiso 0.383(12) 1 d . P A 2
C10 C 0.4014(3) 0.5699(5) 0.2878(2) 0.0346(13) Uani 1 1 d . . . .
C11 C 0.4523(3) 0.6067(4) 0.2690(2) 0.0276(11) Uani 1 1 d . . . .
C12 C 0.5142(3) 0.6144(5) 0.3031(2) 0.0355(13) Uani 1 1 d . . . .
C13 C 0.5623(3) 0.6111(5) 0.2842(2) 0.0321(12) Uani 1 1 d . . . .
C14 C 0.6263(3) 0.5911(6) 0.3233(2) 0.0474(17) Uani 1 1 d . . . .
C15 C 0.6568(3) 0.5033(7) 0.3050(4) 0.065(2) Uani 1 1 d . . . .
C16 C 0.6852(3) 0.4195(7) 0.3412(4) 0.070(3) Uani 1 1 d . . . .
C17 C 0.7017(3) 0.3200(6) 0.3285(3) 0.0491(18) Uani 1 1 d . . . .
C18 C 0.7115(2) 0.2194(5) 0.3629(2) 0.0314(12) Uani 1 1 d . . . .
C19 C 0.6884(3) 0.1233(5) 0.3267(2) 0.0356(13) Uani 1 1 d . . . .
C20 C 0.6597(3) 0.0361(5) 0.3373(2) 0.0314(12) Uani 1 1 d . . . .
C21 C 0.6154(2) -0.0262(4) 0.29660(19) 0.0255(11) Uani 1 1 d . . . .
C22 C 0.5670(2) -0.0548(4) 0.31317(19) 0.0253(11) Uani 1 1 d . . . .
C23 C 0.5822(3) -0.0185(5) 0.3636(2) 0.0301(12) Uani 1 1 d . . . .
C24 C 0.5356(3) 0.0076(5) 0.38092(19) 0.0290(12) Uani 1 1 d . . . .
C25 C 0.4729(3) -0.0057(4) 0.34695(19) 0.0285(12) Uani 1 1 d . . . .
C26 C 0.4234(3) 0.0422(5) 0.3623(2) 0.0335(13) Uani 1 1 d . . . .
C27 C 0.3731(3) 0.0956(5) 0.3182(2) 0.0382(14) Uani 1 1 d . . . .
C28 C 0.3573(5) 0.1854(9) 0.3366(4) 0.028(3) Uani 0.617(12) 1 d . P A 1
C29 C 0.3220(5) 0.2574(8) 0.2983(4) 0.031(2) Uani 0.617(12) 1 d . P A 1
C30 C 0.3300(5) 0.3786(9) 0.3053(4) 0.028(2) Uani 0.617(12) 1 d . P A 1
C28A C 0.3648(7) 0.2181(13) 0.3224(6) 0.015(3) Uani 0.383(12) 1 d U P A 2
C29A C 0.3397(6) 0.2917(11) 0.2813(6) 0.018(3) Uani 0.383(12) 1 d . P A 2
C30A C 0.3493(8) 0.4124(15) 0.2956(8) 0.030(4) Uani 0.383(12) 1 d . P A 2
C31 C 0.4001(3) 0.4149(5) 0.3451(2) 0.0384(14) Uani 1 1 d . . . .
C32 C 0.4313(3) 0.5052(5) 0.3383(2) 0.0421(16) Uani 1 1 d . . . .
C33 C 0.4927(3) 0.5227(5) 0.3720(2) 0.0405(15) Uani 1 1 d . . . .
C34 C 0.5346(3) 0.6010(5) 0.3608(2) 0.0406(15) Uani 1 1 d . . . .
C35 C 0.5924(5) 0.5348(9) 0.3897(4) 0.037(3) Uani 0.617(12) 1 d . P A 1
C35A C 0.6058(7) 0.5806(12) 0.3724(6) 0.020(3) Uani 0.383(12) 1 d U P A 2
C36 C 0.6344(5) 0.5246(10) 0.3705(4) 0.043(3) Uani 0.617(12) 1 d . P A 1
C36A C 0.6345(7) 0.5057(11) 0.4074(6) 0.022(3) Uani 0.383(12) 1 d U P A 2
C37 C 0.6831(3) 0.4339(6) 0.3935(4) 0.060(2) Uani 1 1 d . . . .
C38 C 0.6643(3) 0.3318(5) 0.4131(3) 0.0412(15) Uani 1 1 d . . . .
C39 C 0.6766(2) 0.2286(5) 0.3991(2) 0.0311(12) Uani 1 1 d . . . .
C40 C 0.6476(2) 0.1379(4) 0.4102(2) 0.0280(12) Uani 1 1 d . . . .
C41 C 0.6475(2) 0.0289(5) 0.3863(2) 0.0312(12) Uani 1 1 d . . . .
C42 C 0.6048(3) 0.1542(4) 0.43327(19) 0.0299(12) Uani 1 1 d . . . .
C43 C 0.5542(2) 0.0732(5) 0.42997(19) 0.0286(12) Uani 1 1 d . . . .
C44 C 0.5043(3) 0.1514(5) 0.4300(2) 0.0332(13) Uani 1 1 d . . . .
C45 C 0.4461(3) 0.1378(5) 0.3997(2) 0.0383(14) Uani 1 1 d . . . .
C46 C 0.4004(3) 0.2314(5) 0.3851(2) 0.0390(14) Uani 1 1 d . . . .
C47 C 0.4303(3) 0.3397(5) 0.3849(2) 0.0342(13) Uani 1 1 d . . . .
C48 C 0.4926(3) 0.3559(5) 0.4178(2) 0.0337(13) Uani 1 1 d . . . .
C49 C 0.5231(3) 0.4480(5) 0.4115(2) 0.0376(14) Uani 1 1 d . . . .
C50 C 0.5941(3) 0.4572(5) 0.4347(2) 0.0430(16) Uani 1 1 d . . . .
C51 C 0.6211(3) 0.3461(5) 0.4361(3) 0.0418(15) Uani 1 1 d . . . .
C52 C 0.5921(3) 0.2574(5) 0.4460(2) 0.0328(12) Uani 1 1 d . . . .
C53 C 0.5302(3) 0.2633(4) 0.45124(19) 0.0283(11) Uani 1 1 d . . . .

loop_
_atom_site_aniso_label
_atom_site_aniso_U_11
_atom_site_aniso_U_22
_atom_site_aniso_U_33
_atom_site_aniso_U_23
_atom_site_aniso_U_13
_atom_site_aniso_U_12
Cl1 0.0459(8) 0.0304(7) 0.0446(8) 0.0033(6) 0.0289(7) 0.0126(6)
Cl2 0.0467(9) 0.0740(12) 0.0505(9) 0.0087(9) 0.0155(8) -0.0250(9)
Cl3 0.0219(6) 0.0444(8) 0.0307(7) -0.0002(6) 0.0060(5) 0.0040(5)
Cl4 0.0631(10) 0.0562(10) 0.0489(9) -0.0206(7) 0.0443(9) -0.0283(8)
Cl5 0.0325(14) 0.0440(17) 0.049(4) 0.000(2) 0.0198(17) 0.0129(11)
Cl5A 0.028(3) 0.038(3) 0.032(5) 0.007(3) 0.021(2) 0.0081(19)
Cl6 0.0667(10) 0.0408(9) 0.0435(8) -0.0014(7) 0.0350(8) 0.0063(8)
Cl7 0.0350(8) 0.0505(10) 0.0824(13) 0.0005(9) 0.0246(9) -0.0063(7)
Cl8 0.0329(7) 0.0508(9) 0.0381(8) 0.0030(6) 0.0105(6) 0.0155(6)
Cl9 0.0431(8) 0.0350(7) 0.0245(6) 0.0079(5) 0.0176(6) 0.0097(6)
Cl10 0.0421(9) 0.0507(10) 0.1111(15) -0.0427(10) 0.0519(10) -0.0144(7)
Cl11 0.0453(8) 0.0411(8) 0.0397(8) -0.0082(6) 0.0188(7) -0.0039(7)
Cl12 0.0410(7) 0.0351(7) 0.0214(6) -0.0024(5) 0.0164(6) -0.0019(6)
C1 0.028(3) 0.018(2) 0.025(2) -0.0014(19) 0.014(2) 0.000(2)
C2 0.032(3) 0.023(3) 0.025(2) 0.001(2) 0.015(2) -0.003(2)
C3 0.026(3) 0.024(3) 0.032(3) -0.003(2) 0.020(2) -0.007(2)
C4 0.032(3) 0.026(3) 0.039(3) -0.003(2) 0.022(3) -0.007(2)
C5 0.020(2) 0.037(3) 0.038(3) -0.006(2) 0.012(2) -0.002(2)
C6 0.032(5) 0.040(6) 0.028(5) 0.003(4) 0.018(4) 0.001(4)
C7 0.021(4) 0.042(6) 0.038(5) 0.006(4) 0.011(4) -0.001(4)
C8 0.023(4) 0.041(5) 0.021(4) 0.002(4) 0.007(4) 0.008(4)
C9 0.027(6) 0.021(5) 0.045(8) 0.006(5) 0.020(6) 0.006(4)
C10 0.043(3) 0.029(3) 0.044(3) 0.004(2) 0.030(3) 0.011(2)
C11 0.033(3) 0.028(3) 0.031(3) 0.001(2) 0.023(2) 0.005(2)
C12 0.039(3) 0.044(3) 0.031(3) -0.003(3) 0.022(3) 0.003(3)
C13 0.029(3) 0.039(3) 0.035(3) -0.012(2) 0.019(3) -0.009(2)
C14 0.032(3) 0.066(5) 0.042(3) 0.017(3) 0.012(3) -0.008(3)
C15 0.032(4) 0.064(5) 0.097(7) 0.046(5) 0.024(4) -0.002(3)
C16 0.024(3) 0.063(5) 0.110(7) 0.052(5) 0.014(4) -0.002(3)
C17 0.023(3) 0.073(5) 0.056(4) 0.032(4) 0.021(3) 0.009(3)
C18 0.017(2) 0.045(3) 0.031(3) -0.002(2) 0.007(2) 0.002(2)
C19 0.024(3) 0.043(3) 0.041(3) -0.001(3) 0.015(3) 0.003(2)
C20 0.029(3) 0.038(3) 0.029(3) -0.002(2) 0.013(2) 0.005(2)
C21 0.027(3) 0.023(3) 0.026(3) 0.001(2) 0.011(2) 0.006(2)
C22 0.032(3) 0.024(3) 0.026(2) 0.003(2) 0.018(2) 0.005(2)
C23 0.031(3) 0.035(3) 0.024(3) 0.007(2) 0.010(2) 0.011(2)
C24 0.034(3) 0.037(3) 0.021(2) 0.005(2) 0.016(2) 0.006(2)
C25 0.034(3) 0.035(3) 0.023(2) 0.000(2) 0.019(2) -0.007(2)
C26 0.034(3) 0.043(3) 0.032(3) -0.013(2) 0.022(3) -0.015(2)
C27 0.028(3) 0.046(4) 0.045(3) -0.020(3) 0.019(3) -0.005(3)
C28 0.040(6) 0.017(5) 0.035(6) 0.005(4) 0.023(5) 0.002(4)
C29 0.037(6) 0.025(5) 0.036(5) 0.003(4) 0.019(5) 0.003(4)
C30 0.024(6) 0.024(6) 0.031(5) -0.006(4) 0.008(4) 0.003(4)
C28A 0.023(6) 0.015(7) 0.014(6) 0.004(5) 0.015(5) -0.001(5)
C29A 0.013(6) 0.019(7) 0.029(7) -0.003(6) 0.014(6) -0.005(5)
C30A 0.018(8) 0.026(9) 0.052(12) 0.012(7) 0.021(8) 0.008(6)
C31 0.049(4) 0.043(4) 0.030(3) 0.001(3) 0.022(3) 0.019(3)
C32 0.062(4) 0.044(4) 0.033(3) 0.012(3) 0.033(3) 0.028(3)
C33 0.074(5) 0.028(3) 0.031(3) 0.003(2) 0.033(3) 0.018(3)
C34 0.041(3) 0.051(4) 0.034(3) -0.002(3) 0.019(3) 0.014(3)
C35 0.039(7) 0.035(6) 0.039(6) -0.002(5) 0.017(5) -0.014(5)
C35A 0.025(6) 0.014(6) 0.029(6) -0.007(5) 0.018(5) 0.002(5)
C36 0.027(5) 0.054(7) 0.045(7) 0.012(5) 0.012(5) -0.017(5)
C36A 0.016(6) 0.028(6) 0.027(7) -0.005(5) 0.013(5) 0.003(5)
C37 0.033(3) 0.053(4) 0.097(6) 0.009(4) 0.030(4) -0.008(3)
C38 0.035(3) 0.046(4) 0.055(4) -0.007(3) 0.030(3) -0.007(3)
C39 0.023(2) 0.036(3) 0.032(3) 0.001(2) 0.009(2) 0.005(2)
C40 0.026(3) 0.032(3) 0.027(3) 0.006(2) 0.011(2) 0.005(2)
C41 0.024(3) 0.043(3) 0.028(3) 0.000(2) 0.011(2) 0.006(2)
C42 0.040(3) 0.031(3) 0.021(2) 0.006(2) 0.014(2) 0.007(2)
C43 0.029(3) 0.039(3) 0.022(2) 0.008(2) 0.015(2) 0.008(2)
C44 0.038(3) 0.038(3) 0.027(3) 0.005(2) 0.016(3) -0.001(2)
C45 0.040(3) 0.050(4) 0.034(3) 0.002(3) 0.025(3) -0.001(3)
C46 0.028(3) 0.039(3) 0.054(4) -0.014(3) 0.019(3) 0.009(2)
C47 0.038(3) 0.035(3) 0.026(3) -0.007(2) 0.010(3) 0.010(2)
C48 0.045(3) 0.035(3) 0.020(2) 0.001(2) 0.012(2) 0.008(3)
C49 0.061(4) 0.028(3) 0.029(3) -0.003(2) 0.023(3) 0.005(3)
C50 0.067(4) 0.034(3) 0.043(3) -0.007(3) 0.038(3) -0.012(3)
C51 0.055(4) 0.029(3) 0.058(4) -0.014(3) 0.040(3) -0.007(3)
C52 0.037(3) 0.034(3) 0.035(3) -0.003(2) 0.022(3) -0.003(2)
C53 0.037(3) 0.029(3) 0.024(2) -0.001(2) 0.018(2) -0.003(2)

loop_
_atom_type_symbol
_atom_type_description
_atom_type_scat_dispersion_real
_atom_type_scat_dispersion_imag
_atom_type_scat_source
C C 0.0033 0.0016 'International Tables Vol C Tables 4.2.6.8 and 6.1.1.4'
Cl Cl 0.1484 0.1585 'International Tables Vol C Tables 4.2.6.8 and 6.1.1.4'

loop_
_geom_angle_atom_site_label_1
_geom_angle_atom_site_label_2
_geom_angle_atom_site_label_3
_geom_angle
_geom_angle_site_symmetry_1
_geom_angle_site_symmetry_3
C22 C1 C2 117.5(4) . .
C22 C1 C1 117.6(6) . 2_655
C2 C1 C1 121.3(6) . 2_655
C25 C2 C1 119.2(5) . .
C25 C2 C3 118.6(5) . .
C1 C2 C3 118.6(4) . .
C21 C3 C4 115.1(5) 2_655 .
C21 C3 C2 117.9(5) 2_655 .
C4 C3 C2 120.8(5) . .
C5 C4 C27 117.9(5) . .
C5 C4 C3 120.4(5) . .
C27 C4 C3 117.6(5) . .
C4 C5 C6 113.2(6) . .
C4 C5 C6A 128.1(7) . .
C4 C5 C19 122.0(5) . 2_655
C6 C5 C19 123.2(6) . 2_655
C6A C5 C19 99.9(8) . 2_655
C29 C6 C5 125.5(8) . .
C29 C6 C7 109.8(9) . .
C5 C6 C7 115.6(9) . .
C29A C6A C5 113.3(12) . .
C29A C6A C17 129.0(12) . 2_655
C5 C6A C17 115.7(10) . 2_655
C17 C7 C8 127.3(9) 2_655 .
C17 C7 C6 120.0(10) 2_655 .
C8 C7 C6 106.4(8) . .
C9 C8 C7 117.8(9) . .
C9 C8 C30 126.4(10) . .
C7 C8 C30 111.2(8) . .
C9A C9 C15 157(3) . 2_655
C15 C9 C8 115.8(11) 2_655 .
C9A C9 C10 50(3) . .
C15 C9 C10 125.4(9) 2_655 .
C8 C9 C10 117.2(10) . .
C9A C9 C30A 33(3) . .
C15 C9 C30A 146.8(10) 2_655 .
C10 C9 C30A 82.0(8) . .
C9 C9A C10 113(3) . .
C9 C9A C30A 136(3) . .
C10 C9A C30A 110.5(14) . .
C9 C9A C15 16(2) . 2_655
C10 C9A C15 111.0(13) . 2_655
C30A C9A C15 138.2(15) . 2_655
C9A C10 C32 96.5(9) . .
C9A C10 C11 118.0(9) . .
C32 C10 C11 109.8(5) . .
C9A C10 C9 17.5(7) . .
C32 C10 C9 113.7(6) . .
C11 C10 C9 106.6(5) . .
C9A C10 Cl1 115.0(9) . .
C32 C10 Cl1 108.3(4) . .
C11 C10 Cl1 108.3(4) . .
C9 C10 Cl1 109.9(5) . .
C12 C11 C13 118.7(5) . 2_655
C12 C11 C10 121.2(5) . .
C13 C11 C10 118.8(5) 2_655 .
C11 C12 C13 120.3(5) . .
C11 C12 C34 122.1(5) . .
C13 C12 C34 116.1(5) . .
C11 C13 C12 120.5(5) 2_655 .
C11 C13 C14 122.1(5) 2_655 .
C12 C13 C14 116.4(5) . .
C13 C14 C15 110.2(6) . .
C13 C14 C36 118.6(6) . .
C15 C14 C36 89.7(7) . .
C13 C14 C35A 95.1(7) . .
C15 C14 C35A 124.8(7) . .
C13 C14 Cl2 112.3(5) . .
C15 C14 Cl2 109.7(4) . .
C36 C14 Cl2 113.8(6) . .
C35A C14 Cl2 103.9(6) . .
C9 C15 C16 123.4(10) 2_655 .
C9 C15 C14 120.3(8) 2_655 .
C16 C15 C14 115.7(8) . .
C9 C15 C9A 7.1(10) 2_655 2_655
C16 C15 C9A 122.9(11) . 2_655
C14 C15 C9A 119.3(8) . 2_655
C17 C16 C15 124.4(9) . .
C17 C16 C37 118.9(6) . .
C15 C16 C37 115.3(9) . .
C7 C17 C16 108.6(8) 2_655 .
C7 C17 C18 128.3(8) 2_655 .
C16 C17 C18 123.0(7) . .
C16 C17 C6A 134.5(7) . 2_655
C18 C17 C6A 96.5(7) . 2_655
C19 C18 C17 106.7(5) . .
C19 C18 C39 111.1(5) . .
C17 C18 C39 111.8(5) . .
C19 C18 Cl3 110.0(4) . .
C17 C18 Cl3 109.2(4) . .
C39 C18 Cl3 108.0(4) . .
C20 C19 C5 116.1(5) . 2_655
C20 C19 C18 123.2(5) . .
C5 C19 C18 118.6(5) 2_655 .
C19 C20 C21 121.1(5) . .
C19 C20 C41 122.1(5) . .
C21 C20 C41 111.0(5) . .
C3 C21 C20 123.7(5) 2_655 .
C3 C21 C22 122.8(5) 2_655 .
C20 C21 C22 106.9(5) . .
C23 C22 C1 122.8(5) . .
C23 C22 C21 109.7(5) . .
C1 C22 C21 121.0(5) . .
C22 C23 C24 120.7(5) . .
C22 C23 C41 111.0(5) . .
C24 C23 C41 124.0(5) . .
C23 C24 C25 119.0(5) . .
C23 C24 C43 117.4(5) . .
C25 C24 C43 121.9(5) . .
C24 C25 C2 120.8(5) . .
C24 C25 C26 118.2(5) . .
C2 C25 C26 119.6(5) . .
C27 C26 C25 112.4(5) . .
C27 C26 C45 99.9(5) . .
C25 C26 C45 113.7(5) . .
C27 C26 Cl4 109.1(4) . .
C25 C26 Cl4 108.5(4) . .
C45 C26 Cl4 112.9(4) . .
C28 C27 C4 128.7(7) . .
C28 C27 C26 107.2(7) . .
C4 C27 C26 123.0(5) . .
C4 C27 C28A 111.3(8) . .
C26 C27 C28A 117.2(7) . .
C27 C28 C29 113.8(9) . .
C27 C28 C46 119.5(9) . .
C29 C28 C46 117.0(9) . .
C6 C29 C28 120.7(9) . .
C6 C29 C30 110.1(9) . .
C28 C29 C30 122.0(9) . .
C8 C30 C29 101.4(8) . .
C8 C30 C31 108.9(9) . .
C29 C30 C31 113.5(7) . .
C8 C30 Cl5 112.8(8) . .
C29 C30 Cl5 111.9(9) . .
C31 C30 Cl5 108.2(6) . .
C29A C28A C27 126.9(12) . .
C29A C28A C46 133.7(12) . .
C27 C28A C46 99.1(10) . .
C28A C29A C6A 118.6(13) . .
C28A C29A C30A 116.4(13) . .
C6A C29A C30A 124.5(14) . .
C31 C30A C9A 109.9(14) . .
C31 C30A C29A 104.7(12) . .
C9A C30A C29A 120.2(16) . .
C31 C30A Cl5A 104.7(13) . .
C9A C30A Cl5A 109.8(13) . .
C29A C30A Cl5A 106.5(12) . .
C31 C30A C9 121.2(12) . .
C9A C30A C9 11.5(9) . .
C29A C30A C9 112.5(13) . .
Cl5A C30A C9 106.2(10) . .
C32 C31 C47 120.9(6) . .
C32 C31 C30A 99.4(9) . .
C47 C31 C30A 136.1(9) . .
C32 C31 C30 124.4(6) . .
C47 C31 C30 114.3(7) . .
C33 C32 C31 119.3(5) . .
C33 C32 C10 121.2(6) . .
C31 C32 C10 118.4(6) . .
C32 C33 C49 120.0(6) . .
C32 C33 C34 122.9(5) . .
C49 C33 C34 115.1(6) . .
C33 C34 C12 110.2(5) . .
C33 C34 C35 93.3(6) . .
C12 C34 C35 118.0(6) . .
C33 C34 C35A 125.1(8) . .
C12 C34 C35A 95.5(7) . .
C33 C34 Cl6 110.4(4) . .
C12 C34 Cl6 109.6(4) . .
C35 C34 Cl6 114.2(5) . .
C35A C34 Cl6 104.8(6) . .
C36 C35 C34 119.5(11) . .
C36 C35 C50 119.5(11) . .
C34 C35 C50 119.4(9) . .
C36A C35A C34 116.5(15) . .
C36A C35A C14 116.8(13) . .
C34 C35A C14 116.8(9) . .
C35 C36 C14 117.4(11) . .
C35 C36 C37 116.7(10) . .
C14 C36 C37 125.3(10) . .
C35A C36A C50 114.1(14) . .
C35A C36A C37 113.9(13) . .
C50 C36A C37 122.2(10) . .
C16 C37 C38 112.7(6) . .
C16 C37 C36 89.0(7) . .
C38 C37 C36 119.2(6) . .
C16 C37 C36A 127.2(8) . .
C38 C37 C36A 92.2(7) . .
C16 C37 Cl7 108.9(5) . .
C38 C37 Cl7 110.3(5) . .
C36 C37 Cl7 114.7(6) . .
C36A C37 Cl7 104.1(7) . .
C39 C38 C51 120.5(6) . .
C39 C38 C37 122.6(6) . .
C51 C38 C37 115.3(6) . .
C38 C39 C40 119.6(5) . .
C38 C39 C18 118.3(5) . .
C40 C39 C18 121.1(5) . .
C42 C40 C39 118.8(5) . .
C42 C40 C41 117.4(5) . .
C39 C40 C41 121.9(5) . .
C40 C41 C20 112.7(5) . .
C40 C41 C23 110.8(4) . .
C20 C41 C23 99.4(4) . .
C40 C41 Cl8 110.7(4) . .
C20 C41 Cl8 109.9(4) . .
C23 C41 Cl8 113.0(4) . .
C52 C42 C40 121.1(5) . .
C52 C42 C43 112.2(5) . .
C40 C42 C43 123.7(5) . .
C24 C43 C44 113.6(4) . .
C24 C43 C42 110.2(4) . .
C44 C43 C42 99.2(4) . .
C24 C43 Cl9 109.4(4) . .
C44 C43 Cl9 112.2(4) . .
C42 C43 Cl9 112.0(4) . .
C45 C44 C43 121.6(6) . .
C45 C44 C53 121.4(6) . .
C43 C44 C53 113.0(5) . .
C44 C45 C46 121.4(6) . .
C44 C45 C26 122.6(6) . .
C46 C45 C26 112.9(5) . .
C28 C46 C47 119.7(7) . .
C28 C46 C45 96.1(6) . .
C47 C46 C45 113.5(5) . .
C47 C46 C28A 97.2(7) . .
C45 C46 C28A 102.6(7) . .
C28 C46 Cl10 104.7(6) . .
C47 C46 Cl10 110.3(4) . .
C45 C46 Cl10 111.5(5) . .
C28A C46 Cl10 121.0(7) . .
C48 C47 C31 119.6(6) . .
C48 C47 C46 119.2(5) . .
C31 C47 C46 119.9(5) . .
C49 C48 C47 119.1(5) . .
C49 C48 C53 119.7(5) . .
C47 C48 C53 119.8(5) . .
C48 C49 C33 121.0(6) . .
C48 C49 C50 122.1(5) . .
C33 C49 C50 114.4(6) . .
C51 C50 C49 108.5(5) . .
C51 C50 C36A 91.9(7) . .
C49 C50 C36A 126.1(7) . .
C51 C50 C35 116.9(6) . .
C49 C50 C35 91.6(6) . .
C51 C50 Cl11 112.5(5) . .
C49 C50 Cl11 111.4(4) . .
C36A C50 Cl11 104.9(6) . .
C35 C50 Cl11 113.9(5) . .
C52 C51 C38 119.7(5) . .
C52 C51 C50 119.7(5) . .
C38 C51 C50 118.2(6) . .
C51 C52 C42 120.4(5) . .
C51 C52 C53 123.4(5) . .
C42 C52 C53 112.4(5) . .
C52 C53 C48 108.5(4) . .
C52 C53 C44 99.4(4) . .
C48 C53 C44 113.4(5) . .
C52 C53 Cl12 112.8(4) . .
C48 C53 Cl12 110.4(4) . .
C44 C53 Cl12 111.9(4) . .

loop_
_geom_bond_atom_site_label_1
_geom_bond_atom_site_label_2
_geom_bond_distance
_geom_bond_site_symmetry_2
Cl1 C10 1.831(6) .
Cl2 C14 1.824(7) .
Cl3 C18 1.837(5) .
Cl4 C26 1.843(6) .
Cl5 C30 1.793(15) .
Cl5A C30A 1.81(2) .
Cl6 C34 1.832(6) .
Cl7 C37 1.831(7) .
Cl8 C41 1.810(6) .
Cl9 C43 1.821(5) .
Cl10 C46 1.839(6) .
Cl11 C50 1.810(6) .
Cl12 C53 1.819(5) .
C1 C22 1.388(7) .
C1 C2 1.438(7) .
C1 C1 1.453(10) 2_655
C2 C25 1.428(7) .
C2 C3 1.460(7) .
C3 C21 1.391(7) 2_655
C3 C4 1.433(7) .
C4 C5 1.406(8) .
C4 C27 1.406(8) .
C5 C6 1.419(11) .
C5 C6A 1.433(16) .
C5 C19 1.446(8) 2_655
C6 C29 1.374(14) .
C6 C7 1.423(14) .
C6A C29A 1.422(19) .
C6A C17 1.734(18) 2_655
C7 C17 1.274(11) 2_655
C7 C8 1.422(13) .
C8 C9 1.399(14) .
C8 C30 1.458(14) .
C9 C9A 0.541(16) .
C9 C15 1.195(16) 2_655
C9 C10 1.655(14) .
C9 C30A 1.91(2) .
C9A C10 1.37(2) .
C9A C30A 1.48(3) .
C9A C15 1.705(19) 2_655
C10 C32 1.528(8) .
C10 C11 1.546(8) .
C11 C12 1.380(8) .
C11 C13 1.390(7) 2_655
C12 C13 1.416(8) .
C12 C34 1.501(8) .
C13 C11 1.390(7) 2_655
C13 C14 1.479(8) .
C14 C15 1.492(12) .
C14 C36 1.502(12) .
C14 C35A 1.630(18) .
C15 C9 1.195(16) 2_655
C15 C16 1.415(10) .
C15 C9A 1.705(19) 2_655
C16 C17 1.374(12) .
C16 C37 1.492(13) .
C17 C7 1.274(11) 2_655
C17 C18 1.531(9) .
C17 C6A 1.734(18) 2_655
C18 C19 1.512(8) .
C18 C39 1.533(8) .
C19 C20 1.360(8) .
C19 C5 1.446(8) 2_655
C20 C21 1.421(7) .
C20 C41 1.508(8) .
C21 C3 1.391(7) 2_655
C21 C22 1.424(8) .
C22 C23 1.387(7) .
C23 C24 1.391(8) .
C23 C41 1.515(8) .
C24 C25 1.400(7) .
C24 C43 1.501(7) .
C25 C26 1.504(8) .
C26 C27 1.476(9) .
C26 C45 1.524(8) .
C27 C28 1.334(12) .
C27 C28A 1.533(17) .
C28 C29 1.383(14) .
C28 C46 1.444(12) .
C29 C30 1.508(14) .
C30 C31 1.632(12) .
C28A C29A 1.40(2) .
C28A C46 1.622(16) .
C29A C30A 1.53(2) .
C30A C31 1.421(19) .
C31 C32 1.383(9) .
C31 C47 1.404(8) .
C32 C33 1.383(10) .
C33 C49 1.395(8) .
C33 C34 1.492(10) .
C34 C35 1.508(13) .
C34 C35A 1.580(17) .
C35 C36 1.296(18) .
C35 C50 1.569(13) .
C35A C36A 1.32(2) .
C36 C37 1.539(15) .
C36A C50 1.550(16) .
C36A C37 1.603(16) .
C37 C38 1.504(10) .
C38 C39 1.393(8) .
C38 C51 1.406(9) .
C39 C40 1.403(8) .
C40 C42 1.401(8) .
C40 C41 1.500(8) .
C42 C52 1.384(8) .
C42 C43 1.520(8) .
C43 C44 1.511(8) .
C44 C45 1.294(8) .
C44 C53 1.528(8) .
C45 C46 1.512(8) .
C46 C47 1.507(9) .
C47 C48 1.390(8) .
C48 C49 1.388(8) .
C48 C53 1.515(8) .
C49 C50 1.521(10) .
C50 C51 1.501(9) .
C51 C52 1.371(8) .
C52 C53 1.507(8) .
